data_2237700
loop_
_publ_author_name
'deGeorge, Joseph'
'Landee, Christopher P.'
'Turnbull, Mark M.'

_publ_section_title
;
 Phenazin-5-ium hydrogen sulfate monohydrate
;
_journal_coeditor_code SJ5299
_journal_issue 4
_journal_name_full 'Acta Crystallographica Section E'
_journal_page_first o471
_journal_paper_doi 10.1107/S160053681300562X
_journal_volume 69
_journal_year 2013
_chemical_formula_iupac 'C12 H9 N2 +, H S O4 -, H2 O'
_chemical_formula_moiety 'C12 H9 N2 +, H O4 S -, H2 O'
_chemical_formula_sum 'C12 H12 N2 O5 S'
_chemical_formula_weight 296.30
_chemical_name_systematic
;
Phenazin-5-ium hydrogen sulfate monohydrate
;
_space_group_IT_number 2
_symmetry_cell_setting triclinic
_symmetry_space_group_name_Hall '-P 1'
_symmetry_space_group_name_H-M 'P -1'
_atom_sites_solution_hydrogens geom
_atom_sites_solution_primary direct
_atom_sites_solution_secondary difmap
_audit_creation_method SHELXL-97
_cell_angle_alpha 89.693(4)
_cell_angle_beta 87.202(5)
_cell_angle_gamma 76.412(5)
_cell_formula_units_Z 2
_cell_length_a 5.6565(4)
_cell_length_b 10.4019(6)
_cell_length_c 10.9500(5)
_cell_measurement_reflns_used 3015
_cell_measurement_temperature 120(2)
_cell_measurement_theta_max 73.6591
_cell_measurement_theta_min 4.0387
_cell_volume 625.49(7)
_computing_cell_refinement 'CrysAlis PRO (Agilent, 2011)'
_computing_data_collection 'CrysAlis PRO (Agilent, 2011)'
_computing_data_reduction 'CrysAlis PRO (Agilent, 2011)'
_computing_molecular_graphics 'SHELXTL (Sheldrick, 2008) and Mercury (Macrae <i>et al.</i>, 2008)'
_computing_publication_material
;
SHELXL97 (Sheldrick, 2008), enCIFer (Allen <i>et al.</i>, 2004)
and
publCIF (Westrip, 2010)
;
_computing_structure_refinement 'SHELXTL (Sheldrick, 2008)'
_computing_structure_solution 'SHELXTL (Sheldrick, 2008)'
_diffrn_ambient_temperature 120(2)
_diffrn_detector_area_resol_mean 10.6501
_diffrn_measured_fraction_theta_full 0.986
_diffrn_measured_fraction_theta_max 0.986
_diffrn_measurement_device_type 'Agilent SuperNova (Dual, Cu at zero, Atlas)'
_diffrn_measurement_method '\w scans'
_diffrn_radiation_monochromator mirror
_diffrn_radiation_source 'SuperNova (Cu) X-ray Source'
_diffrn_radiation_type CuK\a
_diffrn_radiation_wavelength 1.54184
_diffrn_reflns_av_R_equivalents 0.0131
_diffrn_reflns_av_sigmaI/netI 0.0166
_diffrn_reflns_limit_h_max 6
_diffrn_reflns_limit_h_min -6
_diffrn_reflns_limit_k_max 12
_diffrn_reflns_limit_k_min -12
_diffrn_reflns_limit_l_max 10
_diffrn_reflns_limit_l_min -13
_diffrn_reflns_number 3789
_diffrn_reflns_theta_full 70.06
_diffrn_reflns_theta_max 70.06
_diffrn_reflns_theta_min 4.04
_diffrn_standards_number 0
_exptl_absorpt_coefficient_mu 2.533
_exptl_absorpt_correction_T_max 1.00000
_exptl_absorpt_correction_T_min 0.78594
_exptl_absorpt_correction_type multi-scan
_exptl_absorpt_process_details '(CrysAlis PRO; Agilent, 2011)'
_exptl_crystal_colour red
_exptl_crystal_density_diffrn 1.573
_exptl_crystal_density_method 'not measured'
_exptl_crystal_description prism
_exptl_crystal_F_000 308
_exptl_crystal_size_max 0.45
_exptl_crystal_size_mid 0.40
_exptl_crystal_size_min 0.30
_refine_diff_density_max 0.302
_refine_diff_density_min -0.385
_refine_ls_extinction_method none
_refine_ls_goodness_of_fit_ref 1.088
_refine_ls_hydrogen_treatment mixed
_refine_ls_matrix_type full
_refine_ls_number_parameters 193
_refine_ls_number_reflns 2341
_refine_ls_number_restraints 0
_refine_ls_restrained_S_all 1.088
_refine_ls_R_factor_all 0.0329
_refine_ls_R_factor_gt 0.0320
_refine_ls_shift/su_max 0.000
_refine_ls_shift/su_mean 0.000
_refine_ls_structure_factor_coef Fsqd
_refine_ls_weighting_details 'calc w=1/[\s^2^(Fo^2^)+(0.0466P)^2^+0.3904P] where P=(Fo^2^+2Fc^2^)/3'
_refine_ls_weighting_scheme calc
_refine_ls_wR_factor_gt 0.0874
_refine_ls_wR_factor_ref 0.0881
_reflns_number_gt 2276
_reflns_number_total 2341
_reflns_threshold_expression I>2\s(I)
_cod_data_source_file sj5299.cif
_cod_data_source_block I
_cod_original_cell_volume 625.49(6)
_cod_database_code 2237700
_cod_database_fobs_code 2237700

loop_
_symmetry_equiv_pos_as_xyz
'x, y, z'
'-x, -y, -z'

loop_
_atom_site_type_symbol
_atom_site_label
_atom_site_fract_x
_atom_site_fract_y
_atom_site_fract_z
_atom_site_U_iso_or_equiv
_atom_site_adp_type
_atom_site_calc_flag
_atom_site_refinement_flags
_atom_site_occupancy
_atom_site_symmetry_multiplicity
N N1 -0.2593(2) 0.82964(13) 0.67912(12) 0.0146(3) Uani d . 1 1
H H1 -0.121(4) 0.782(2) 0.6983(18) 0.018 Uiso d . 1 1
C C2 -0.3721(3) 0.78622(15) 0.58835(14) 0.0147(3) Uani d . 1 1
C C3 -0.2635(3) 0.66885(16) 0.52306(15) 0.0196(3) Uani d . 1 1
H H3 -0.1104 0.6194 0.5420 0.024 Uiso calc R 1 1
C C4 -0.3861(3) 0.62898(17) 0.43183(15) 0.0223(4) Uani d . 1 1
H H4 -0.3161 0.5514 0.3890 0.027 Uiso calc R 1 1
C C5 -0.6203(3) 0.70454(17) 0.40110(15) 0.0217(4) Uani d . 1 1
H H5 -0.6999 0.6760 0.3379 0.026 Uiso calc R 1 1
C C6 -0.7286(3) 0.81763(17) 0.46292(15) 0.0192(3) Uani d . 1 1
H H6 -0.8810 0.8660 0.4416 0.023 Uiso calc R 1 1
C C7 -0.6090(3) 0.86222(15) 0.56042(14) 0.0152(3) Uani d . 1 1
N N8 -0.7194(2) 0.97138(13) 0.62387(12) 0.0170(3) Uani d . 1 1
C C9 -0.6022(3) 1.00957(15) 0.71603(14) 0.0156(3) Uani d . 1 1
C C10 -0.7157(3) 1.12367(16) 0.78748(15) 0.0195(3) Uani d . 1 1
H H10 -0.8713 1.1714 0.7708 0.023 Uiso calc R 1 1
C C11 -0.5958(3) 1.16250(16) 0.88007(15) 0.0211(4) Uani d . 1 1
H H11 -0.6713 1.2364 0.9269 0.025 Uiso calc R 1 1
C C12 -0.3575(3) 1.09182(16) 0.90608(15) 0.0209(4) Uani d . 1 1
H H12 -0.2782 1.1214 0.9688 0.025 Uiso calc R 1 1
C C13 -0.2415(3) 0.98128(16) 0.84123(15) 0.0186(3) Uani d . 1 1
H H13 -0.0857 0.9352 0.8597 0.022 Uiso calc R 1 1
C C14 -0.3633(3) 0.93855(15) 0.74565(14) 0.0142(3) Uani d . 1 1
S S1 0.28595(6) 0.63836(3) 0.83817(3) 0.01403(14) Uani d . 1 1
O O1 0.1783(2) 0.67614(11) 0.72006(10) 0.0209(3) Uani d . 1 1
O O2 0.3077(2) 0.48835(11) 0.85361(11) 0.0193(3) Uani d . 1 1
H H2 0.155(4) 0.469(2) 0.8530(18) 0.023 Uiso d . 1 1
O O3 0.1275(2) 0.70674(11) 0.93855(11) 0.0214(3) Uani d . 1 1
O O4 0.5331(2) 0.65395(12) 0.84063(12) 0.0247(3) Uani d . 1 1
O O1S -0.0979(2) 0.42771(13) 0.84748(11) 0.0207(3) Uani d . 1 1
H H1A -0.221(4) 0.498(2) 0.8448(19) 0.025 Uiso d . 1 1
H H1B -0.120(4) 0.387(2) 0.912(2) 0.025 Uiso d . 1 1

loop_
_atom_site_aniso_label
_atom_site_aniso_U_11
_atom_site_aniso_U_22
_atom_site_aniso_U_33
_atom_site_aniso_U_12
_atom_site_aniso_U_13
_atom_site_aniso_U_23
N1 0.0135(6) 0.0134(6) 0.0161(6) -0.0012(5) -0.0020(5) 0.0022(5)
C2 0.0157(7) 0.0149(7) 0.0140(7) -0.0043(6) -0.0002(6) 0.0024(6)
C3 0.0195(8) 0.0184(8) 0.0189(8) -0.0002(6) -0.0016(6) -0.0003(6)
C4 0.0276(9) 0.0197(8) 0.0190(8) -0.0043(7) -0.0006(7) -0.0036(6)
C5 0.0248(9) 0.0272(9) 0.0158(8) -0.0108(7) -0.0044(6) -0.0006(6)
C6 0.0170(8) 0.0238(8) 0.0179(8) -0.0062(6) -0.0041(6) 0.0040(6)
C7 0.0144(7) 0.0163(7) 0.0154(7) -0.0045(6) -0.0005(6) 0.0033(6)
N8 0.0152(7) 0.0173(7) 0.0183(7) -0.0030(5) -0.0017(5) 0.0022(5)
C9 0.0152(7) 0.0147(7) 0.0169(7) -0.0035(6) -0.0008(6) 0.0028(6)
C10 0.0182(8) 0.0150(8) 0.0229(8) 0.0007(6) 0.0006(6) 0.0011(6)
C11 0.0264(9) 0.0137(8) 0.0215(8) -0.0019(6) 0.0011(7) -0.0012(6)
C12 0.0276(9) 0.0181(8) 0.0183(8) -0.0074(7) -0.0039(7) -0.0013(6)
C13 0.0184(8) 0.0181(8) 0.0196(8) -0.0040(6) -0.0048(6) 0.0016(6)
C14 0.0159(7) 0.0115(7) 0.0150(7) -0.0034(6) 0.0007(6) 0.0020(6)
S1 0.0126(2) 0.0130(2) 0.0160(2) -0.00190(14) -0.00241(14) 0.00158(14)
O1 0.0199(6) 0.0211(6) 0.0178(6) 0.0032(5) -0.0026(5) 0.0026(4)
O2 0.0169(6) 0.0131(6) 0.0272(6) -0.0019(4) -0.0025(5) 0.0015(4)
O3 0.0240(6) 0.0181(6) 0.0201(6) -0.0012(5) 0.0001(5) -0.0022(4)
O4 0.0172(6) 0.0248(6) 0.0338(7) -0.0080(5) -0.0048(5) 0.0066(5)
O1S 0.0175(6) 0.0211(6) 0.0223(6) -0.0022(5) -0.0007(5) 0.0008(5)

loop_
_atom_type_symbol
_atom_type_description
_atom_type_scat_dispersion_real
_atom_type_scat_dispersion_imag
_atom_type_scat_source
C C 0.0181 0.0091 'International Tables Vol C Tables 4.2.6.8 and 6.1.1.4'
H H 0.0000 0.0000 'International Tables Vol C Tables 4.2.6.8 and 6.1.1.4'
N N 0.0311 0.0180 'International Tables Vol C Tables 4.2.6.8 and 6.1.1.4'
O O 0.0492 0.0322 'International Tables Vol C Tables 4.2.6.8 and 6.1.1.4'
S S 0.3331 0.5567 'International Tables Vol C Tables 4.2.6.8 and 6.1.1.4'

loop_
_geom_angle_atom_site_label_1
_geom_angle_atom_site_label_2
_geom_angle_atom_site_label_3
_geom_angle
C2 N1 C14 122.42(14)
C2 N1 H1 117.8(13)
C14 N1 H1 119.6(13)
N1 C2 C3 121.43(14)
N1 C2 C7 117.80(14)
C3 C2 C7 120.77(14)
C4 C3 C2 119.09(15)
C4 C3 H3 120.5
C2 C3 H3 120.5
C3 C4 C5 121.01(15)
C3 C4 H4 119.5
C5 C4 H4 119.5
C6 C5 C4 120.90(15)
C6 C5 H5 119.5
C4 C5 H5 119.5
C5 C6 C7 120.12(15)
C5 C6 H6 119.9
C7 C6 H6 119.9
N8 C7 C6 120.05(14)
N8 C7 C2 121.85(14)
C6 C7 C2 118.09(14)
C7 N8 C9 118.37(14)
N8 C9 C10 120.09(14)
N8 C9 C14 121.81(14)
C10 C9 C14 118.10(14)
C11 C10 C9 119.91(15)
C11 C10 H10 120.0
C9 C10 H10 120.0
C10 C11 C12 120.87(15)
C10 C11 H11 119.6
C12 C11 H11 119.6
C13 C12 C11 121.57(15)
C13 C12 H12 119.2
C11 C12 H12 119.2
C12 C13 C14 118.48(15)
C12 C13 H13 120.8
C14 C13 H13 120.8
N1 C14 C13 121.24(14)
N1 C14 C9 117.71(14)
C13 C14 C9 121.05(14)
O4 S1 O3 113.27(7)
O4 S1 O1 112.32(7)
O3 S1 O1 110.75(7)
O4 S1 O2 104.85(7)
O3 S1 O2 107.93(7)
O1 S1 O2 107.28(7)
S1 O2 H2 111.1(13)
H1A O1S H1B 107(2)

loop_
_geom_bond_atom_site_label_1
_geom_bond_atom_site_label_2
_geom_bond_distance
N1 C2 1.342(2)
N1 C14 1.347(2)
N1 H1 0.86(2)
C2 C3 1.412(2)
C2 C7 1.433(2)
C3 C4 1.363(2)
C3 H3 0.9300
C4 C5 1.428(2)
C4 H4 0.9300
C5 C6 1.359(2)
C5 H5 0.9300
C6 C7 1.427(2)
C6 H6 0.9300
C7 N8 1.340(2)
N8 C9 1.345(2)
C9 C10 1.427(2)
C9 C14 1.431(2)
C10 C11 1.360(2)
C10 H10 0.9300
C11 C12 1.417(2)
C11 H11 0.9300
C12 C13 1.366(2)
C12 H12 0.9300
C13 C14 1.410(2)
C13 H13 0.9300
S1 O4 1.4465(12)
S1 O3 1.4595(12)
S1 O1 1.4685(12)
S1 O2 1.5452(11)
O2 H2 0.93(2)
O1S H1A 0.89(2)
O1S H1B 0.84(2)

loop_
_geom_hbond_atom_site_label_D
_geom_hbond_atom_site_label_H
_geom_hbond_atom_site_label_A
_geom_hbond_site_symmetry_A
_geom_hbond_distance_DH
_geom_hbond_distance_HA
_geom_hbond_distance_DA
_geom_hbond_angle_DHA
N1 H1 O1 . 0.86(2) 1.81(2) 2.6685(18) 173.3(19)
O2 H2 O1S . 0.93(2) 1.59(2) 2.5223(16) 177(2)
O1S H1A O4 1_455 0.89(2) 1.87(2) 2.7577(18) 176(2)
O1S H1B O3 2_567 0.84(2) 1.90(2) 2.7405(18) 173(2)
C6 H6 N8 2_376 0.93 2.61 3.538(2) 172.2

loop_
_geom_torsion_atom_site_label_1
_geom_torsion_atom_site_label_2
_geom_torsion_atom_site_label_3
_geom_torsion_atom_site_label_4
_geom_torsion
C14 N1 C2 C3 -177.42(14)
C14 N1 C2 C7 1.9(2)
N1 C2 C3 C4 179.87(15)
C7 C2 C3 C4 0.6(2)
C2 C3 C4 C5 0.5(3)
C3 C4 C5 C6 -0.7(3)
C4 C5 C6 C7 -0.3(3)
C5 C6 C7 N8 -177.83(15)
C5 C6 C7 C2 1.4(2)
N1 C2 C7 N8 -1.6(2)
C3 C2 C7 N8 177.64(15)
N1 C2 C7 C6 179.15(13)
C3 C2 C7 C6 -1.6(2)
C6 C7 N8 C9 179.27(14)
C2 C7 N8 C9 0.1(2)
C7 N8 C9 C10 -178.66(14)
C7 N8 C9 C14 1.3(2)
N8 C9 C10 C11 -179.55(15)
C14 C9 C10 C11 0.5(2)
C9 C10 C11 C12 0.7(2)
C10 C11 C12 C13 -1.3(3)
C11 C12 C13 C14 0.6(2)
C2 N1 C14 C13 179.42(14)
C2 N1 C14 C9 -0.6(2)
C12 C13 C14 N1 -179.43(15)
C12 C13 C14 C9 0.6(2)
N8 C9 C14 N1 -1.1(2)
C10 C9 C14 N1 178.86(14)
N8 C9 C14 C13 178.92(14)
C10 C9 C14 C13 -1.1(2)

loop_
_cod_related_entry_id
_cod_related_entry_database
_cod_related_entry_code
1 ChemSpider 30658398
